data_7119776
loop_
_publ_author_name
'Zhou, Nan'
'Feng, Tian'
'Shen, Xin'
'Cui, Jiahui'
'Wu, Rangxin'
'Wang, Libin'
'Wang, Siwang'
'Zhang, Shengyong'
'Chen, Hui'

_publ_section_title
;
 Synthesis, characterization, and radioprotective activity of \a,
 \b-unsaturated aryl sulfones analogs and their Tempol conjugates
;
_journal_name_full 'Med. Chem. Commun.'
_journal_paper_doi 10.1039/C7MD00017K
_journal_year 2017
_chemical_formula_sum 'C32 H45 N O5 S'
_chemical_formula_weight 555.75
_chemical_name_systematic
; 
 ? 
;
_space_group_IT_number 2
_symmetry_cell_setting triclinic
_symmetry_space_group_name_Hall '-P 1'
_symmetry_space_group_name_H-M 'P -1'
_atom_sites_solution_hydrogens geom
_atom_sites_solution_primary direct
_atom_sites_solution_secondary difmap
_audit_creation_method SHELXL-97
_audit_update_record
;
2017-01-09 deposited with the CCDC.
2017-03-08 downloaded from the CCDC.
;
_cell_angle_alpha 97.004(4)
_cell_angle_beta 93.026(4)
_cell_angle_gamma 92.510(3)
_cell_formula_units_Z 2
_cell_length_a 5.9676(16)
_cell_length_b 16.491(4)
_cell_length_c 16.558(5)
_cell_measurement_reflns_used 2930
_cell_measurement_temperature 296(2)
_cell_measurement_theta_max 25.7140
_cell_measurement_theta_min 2.4829
_cell_volume 1613.0(8)
_computing_structure_refinement 'SHELXL-97 (Sheldrick, 1997)'
_computing_structure_solution 'SHELXS-97 (Sheldrick, 1990)'
_diffrn_ambient_temperature 296(2)
_diffrn_measured_fraction_theta_full 0.993
_diffrn_measured_fraction_theta_max 0.993
_diffrn_measurement_device_type bruker-CCD
_diffrn_radiation_monochromator graphite
_diffrn_radiation_source 'fine-focus sealed tube'
_diffrn_radiation_type MoK\a
_diffrn_radiation_wavelength 0.71073
_diffrn_reflns_av_R_equivalents 0.0329
_diffrn_reflns_av_sigmaI/netI 0.0534
_diffrn_reflns_limit_h_max 7
_diffrn_reflns_limit_h_min -7
_diffrn_reflns_limit_k_max 19
_diffrn_reflns_limit_k_min -19
_diffrn_reflns_limit_l_max 19
_diffrn_reflns_limit_l_min -19
_diffrn_reflns_number 13089
_diffrn_reflns_theta_full 25.10
_diffrn_reflns_theta_max 25.10
_diffrn_reflns_theta_min 2.91
_exptl_absorpt_coefficient_mu 0.138
_exptl_absorpt_correction_T_max 0.9730
_exptl_absorpt_correction_T_min 0.9703
_exptl_absorpt_correction_type multi-scan
_exptl_absorpt_process_details sadabs
_exptl_crystal_colour yellow
_exptl_crystal_density_diffrn 1.144
_exptl_crystal_density_method 'not measured'
_exptl_crystal_description block
_exptl_crystal_F_000 600
_exptl_crystal_size_max 0.22
_exptl_crystal_size_mid 0.20
_exptl_crystal_size_min 0.20
_refine_diff_density_max 0.226
_refine_diff_density_min -0.270
_refine_diff_density_rms 0.033
_refine_ls_extinction_method none
_refine_ls_goodness_of_fit_ref 1.066
_refine_ls_hydrogen_treatment mixed
_refine_ls_matrix_type full
_refine_ls_number_parameters 362
_refine_ls_number_reflns 5704
_refine_ls_number_restraints 29
_refine_ls_restrained_S_all 1.085
_refine_ls_R_factor_all 0.0930
_refine_ls_R_factor_gt 0.0508
_refine_ls_shift/su_max 0.001
_refine_ls_shift/su_mean 0.000
_refine_ls_structure_factor_coef Fsqd
_refine_ls_weighting_details 'calc w=1/[\s^2^(Fo^2^)+(0.0561P)^2^+0.0000P] where P=(Fo^2^+2Fc^2^)/3'
_refine_ls_weighting_scheme calc
_refine_ls_wR_factor_gt 0.1111
_refine_ls_wR_factor_ref 0.1248
_reflns_number_gt 3487
_reflns_number_total 5704
_reflns_threshold_expression >2sigma(I)
_cod_data_source_file c7md00017k2.cif
_cod_data_source_block ww
_cod_original_sg_symbol_H-M P-1
_cod_database_code 7119776

loop_
_symmetry_equiv_pos_as_xyz
'x, y, z'
'-x, -y, -z'

loop_
_atom_site_label
_atom_site_type_symbol
_atom_site_fract_x
_atom_site_fract_y
_atom_site_fract_z
_atom_site_U_iso_or_equiv
_atom_site_adp_type
_atom_site_occupancy
_atom_site_symmetry_multiplicity
_atom_site_calc_flag
_atom_site_refinement_flags
_atom_site_disorder_assembly
_atom_site_disorder_group
S1 S 0.71137(10) 0.94039(3) 0.08790(4) 0.0523(2) Uani 1 1 d . A .
N1 N 1.5220(3) 1.67749(10) 0.18828(11) 0.0508(5) Uani 1 1 d . . .
O1 O 1.6757(3) 1.73432(10) 0.19813(11) 0.0814(6) Uani 1 1 d . . .
O2 O 1.0890(3) 1.47037(8) 0.15220(11) 0.0632(5) Uani 1 1 d . A .
O3 O 0.7887(4) 1.49372(13) 0.2244(3) 0.0888(17) Uani 0.874(10) 1 d PDU A 1
O3A O 0.757(2) 1.4909(9) 0.1592(17) 0.064(7) Uani 0.126(10) 1 d PDU A 2
O4 O 0.7547(3) 0.89765(9) 0.00987(10) 0.0704(5) Uani 1 1 d . . .
O5 O 0.4879(2) 0.93477(9) 0.11508(10) 0.0617(5) Uani 1 1 d . . .
C1 C 1.4206(4) 1.65559(14) 0.10404(14) 0.0547(6) Uani 1 1 d . . .
C2 C 1.3091(4) 1.57004(13) 0.09784(14) 0.0592(7) Uani 1 1 d . . .
H2A H 1.2193 1.5594 0.0468 0.071 Uiso 1 1 calc R . .
H2B H 1.4252 1.5306 0.0964 0.071 Uiso 1 1 calc R . .
C3 C 1.1621(4) 1.55686(12) 0.16617(15) 0.0502(6) Uani 1 1 d . . .
H3A H 1.0325 1.5913 0.1651 0.060 Uiso 1 1 calc R . .
C4 C 1.2942(4) 1.57425(13) 0.24631(14) 0.0527(6) Uani 1 1 d . . .
H4A H 1.4093 1.5347 0.2483 0.063 Uiso 1 1 calc R . .
H4B H 1.1948 1.5669 0.2896 0.063 Uiso 1 1 calc R . .
C5 C 1.4062(4) 1.66020(13) 0.26223(14) 0.0547(6) Uani 1 1 d . . .
C6 C 1.6098(5) 1.65505(18) 0.04538(16) 0.0816(8) Uani 1 1 d . . .
H6A H 1.7149 1.6153 0.0578 0.122 Uiso 1 1 calc R . .
H6B H 1.6853 1.7082 0.0510 0.122 Uiso 1 1 calc R . .
H6C H 1.5481 1.6413 -0.0096 0.122 Uiso 1 1 calc R . .
C7 C 1.2527(5) 1.71931(16) 0.08395(18) 0.0811(9) Uani 1 1 d . . .
H7A H 1.1338 1.7199 0.1209 0.122 Uiso 1 1 calc R . .
H7B H 1.1908 1.7054 0.0290 0.122 Uiso 1 1 calc R . .
H7C H 1.3284 1.7724 0.0894 0.122 Uiso 1 1 calc R . .
C8 C 1.2348(4) 1.72480(15) 0.28455(19) 0.0849(9) Uani 1 1 d . . .
H8A H 1.1207 1.7226 0.2411 0.127 Uiso 1 1 calc R . .
H8B H 1.3096 1.7782 0.2928 0.127 Uiso 1 1 calc R . .
H8C H 1.1670 1.7141 0.3337 0.127 Uiso 1 1 calc R . .
C9 C 1.5856(5) 1.66384(18) 0.33175(16) 0.0837(9) Uani 1 1 d . . .
H9A H 1.6925 1.6232 0.3184 0.125 Uiso 1 1 calc R . .
H9B H 1.5163 1.6536 0.3808 0.125 Uiso 1 1 calc R . .
H9C H 1.6610 1.7171 0.3399 0.125 Uiso 1 1 calc R . .
C10 C 0.8996(4) 1.44697(14) 0.18229(17) 0.0605(7) Uani 1 1 d D . .
C11 C 0.8504(4) 1.35703(12) 0.16670(14) 0.0495(6) Uani 1 1 d . A .
C12 C 0.9979(4) 1.30400(13) 0.13104(14) 0.0514(6) Uani 1 1 d . . .
H12A H 1.1352 1.3243 0.1158 0.062 Uiso 1 1 calc R A .
C13 C 0.9454(4) 1.22151(13) 0.11758(14) 0.0531(6) Uani 1 1 d . A .
H13A H 1.0477 1.1866 0.0934 0.064 Uiso 1 1 calc R . .
C14 C 0.7418(4) 1.18937(12) 0.13962(13) 0.0474(6) Uani 1 1 d . . .
C15 C 0.5962(4) 1.24277(14) 0.17647(18) 0.0718(8) Uani 1 1 d . A .
H15A H 0.4599 1.2226 0.1926 0.086 Uiso 1 1 calc R . .
C16 C 0.6490(4) 1.32566(14) 0.18983(19) 0.0766(8) Uani 1 1 d . . .
H16A H 0.5481 1.3607 0.2146 0.092 Uiso 1 1 calc R A .
C17 C 0.6818(4) 1.10136(13) 0.12712(14) 0.0518(6) Uani 1 1 d . A .
H17A H 0.5470 1.0849 0.1474 0.062 Uiso 1 1 calc R . .
C18 C 0.7961(4) 1.04394(13) 0.09084(14) 0.0522(6) Uani 1 1 d . . .
H18A H 0.9257 1.0580 0.0659 0.063 Uiso 1 1 calc R A .
C19 C 0.9018(4) 0.90643(13) 0.16179(15) 0.0610(7) Uani 1 1 d . . .
H19A H 0.8594 0.8505 0.1691 0.073 Uiso 1 1 calc R A .
H19B H 1.0521 0.9073 0.1421 0.073 Uiso 1 1 calc R . .
C20 C 0.9029(4) 0.95908(14) 0.24190(15) 0.0540(6) Uani 1 1 d . A .
C21 C 0.7251(4) 0.95605(16) 0.29143(16) 0.0735(8) Uani 1 1 d . . .
H21A H 0.6108 0.9157 0.2783 0.088 Uiso 1 1 calc R A .
C22 C 0.7137(4) 1.01142(18) 0.35960(17) 0.0783(8) Uani 1 1 d . A .
H22A H 0.5890 1.0082 0.3907 0.094 Uiso 1 1 calc R . .
C23 C 0.8784(4) 1.07150(15) 0.38412(15) 0.0624(7) Uani 1 1 d . . .
C24 C 1.0607(4) 1.07224(17) 0.33528(17) 0.0736(8) Uani 1 1 d . A .
H24A H 1.1781 1.1112 0.3496 0.088 Uiso 1 1 calc R . .
C25 C 1.0727(4) 1.01728(16) 0.26659(17) 0.0696(7) Uani 1 1 d . . .
H25A H 1.1987 1.0194 0.2360 0.084 Uiso 1 1 calc R A .
C26 C 0.8550(5) 1.13579(19) 0.45728(18) 0.0782(8) Uani 1 1 d . A .
C27 C 0.7234(7) 1.0998(2) 0.5233(2) 0.1303(14) Uani 1 1 d . . .
H27A H 0.8068 1.0577 0.5442 0.195 Uiso 1 1 calc R A .
H27B H 0.5802 1.0771 0.5000 0.195 Uiso 1 1 calc R . .
H27C H 0.7013 1.1423 0.5668 0.195 Uiso 1 1 calc R . .
C28 C 0.7197(6) 1.2035(2) 0.4284(2) 0.1210(13) Uani 1 1 d . . .
H28A H 0.7989 1.2283 0.3880 0.181 Uiso 1 1 calc R A .
H28B H 0.6986 1.2441 0.4738 0.181 Uiso 1 1 calc R . .
H28C H 0.5761 1.1812 0.4052 0.181 Uiso 1 1 calc R . .
C29 C 1.0798(5) 1.1701(3) 0.4955(2) 0.1490(18) Uani 1 1 d . . .
H29A H 1.1634 1.1939 0.4556 0.223 Uiso 1 1 calc R A .
H29B H 1.1618 1.1269 0.5151 0.223 Uiso 1 1 calc R . .
H29C H 1.0571 1.2112 0.5402 0.223 Uiso 1 1 calc R . .
C30 C 1.2710(14) 1.3846(5) 0.3811(5) 0.280(4) Uani 1 1 d . B .
H30A H 1.2427 1.3266 0.3688 0.420 Uiso 1 1 calc R . .
H30B H 1.4198 1.3959 0.4060 0.420 Uiso 1 1 calc R . .
H30C H 1.2580 1.4095 0.3317 0.420 Uiso 1 1 calc R . .
C31 C 1.112(2) 1.4171(7) 0.4355(7) 0.345(6) Uani 1 1 d DU . .
H31A H 0.9788 1.4297 0.4042 0.413 Uiso 0.874(10) 1 calc PR A 1
H31B H 1.0679 1.3758 0.4694 0.413 Uiso 0.874(10) 1 calc PR A 1
H31C H 0.9702 1.3884 0.4161 0.413 Uiso 0.126(10) 1 d PR A 2
H31D H 1.1556 1.3943 0.4850 0.413 Uiso 0.126(10) 1 d PR A 2
C32 C 1.192(6) 1.4857(12) 0.4842(12) 0.291(11) Uiso 0.51(2) 1 d PDU B 1
H32D H 1.3232 1.4736 0.5159 0.436 Uiso 0.51(2) 1 d PR B 1
H32B H 1.2319 1.5267 0.4502 0.436 Uiso 0.51(2) 1 d PR B 1
C32A C 1.048(4) 1.4913(10) 0.4675(10) 0.212(9) Uiso 0.49(2) 1 d PDU . 2
H32C H 0.9272 1.4846 0.5028 0.319 Uiso 0.49(2) 1 d PR B 2
H32F H 0.9988 1.5223 0.4250 0.319 Uiso 0.49(2) 1 d PR B 2

loop_
_atom_site_aniso_label
_atom_site_aniso_U_11
_atom_site_aniso_U_22
_atom_site_aniso_U_33
_atom_site_aniso_U_23
_atom_site_aniso_U_13
_atom_site_aniso_U_12
S1 0.0592(4) 0.0332(3) 0.0618(4) -0.0047(3) 0.0138(3) -0.0101(3)
N1 0.0489(11) 0.0369(11) 0.0639(13) 0.0018(9) -0.0022(10) -0.0087(9)
O1 0.0751(12) 0.0677(12) 0.0960(14) 0.0105(10) -0.0119(10) -0.0391(10)
O2 0.0577(10) 0.0319(9) 0.0972(13) -0.0048(8) 0.0189(9) -0.0097(7)
O3 0.0650(16) 0.0407(13) 0.159(4) -0.0126(16) 0.045(2) 0.0009(10)
O3A 0.048(8) 0.044(8) 0.102(12) 0.008(7) 0.005(7) 0.016(5)
O4 0.0884(12) 0.0504(10) 0.0658(11) -0.0185(9) 0.0170(9) -0.0120(9)
O5 0.0505(9) 0.0477(10) 0.0844(12) -0.0019(8) 0.0162(8) -0.0124(7)
C1 0.0550(14) 0.0483(14) 0.0593(16) 0.0082(12) -0.0019(12) -0.0111(11)
C2 0.0690(16) 0.0441(14) 0.0603(16) -0.0042(12) 0.0016(13) -0.0106(12)
C3 0.0486(13) 0.0251(11) 0.0746(17) -0.0007(11) 0.0037(12) -0.0042(9)
C4 0.0505(13) 0.0463(14) 0.0618(16) 0.0050(12) 0.0124(12) 0.0003(11)
C5 0.0525(14) 0.0484(15) 0.0599(16) -0.0051(12) 0.0038(12) -0.0036(11)
C6 0.086(2) 0.086(2) 0.0714(19) 0.0108(16) 0.0102(16) -0.0215(16)
C7 0.0790(18) 0.0605(18) 0.105(2) 0.0305(16) -0.0236(16) -0.0072(15)
C8 0.0755(18) 0.0552(17) 0.116(2) -0.0265(16) 0.0197(17) 0.0015(14)
C9 0.0792(19) 0.099(2) 0.0670(19) -0.0003(16) -0.0106(15) -0.0164(16)
C10 0.0431(14) 0.0390(14) 0.097(2) 0.0003(14) 0.0049(14) 0.0020(12)
C11 0.0444(13) 0.0324(12) 0.0705(16) 0.0033(11) 0.0026(11) -0.0018(10)
C12 0.0473(13) 0.0390(13) 0.0663(16) -0.0012(11) 0.0136(11) -0.0071(10)
C13 0.0550(14) 0.0358(13) 0.0672(16) -0.0029(11) 0.0159(12) -0.0005(11)
C14 0.0458(13) 0.0362(13) 0.0592(15) 0.0038(11) 0.0017(11) -0.0022(10)
C15 0.0470(14) 0.0428(15) 0.126(2) 0.0061(15) 0.0250(15) -0.0073(11)
C16 0.0501(15) 0.0389(15) 0.139(3) -0.0049(15) 0.0293(16) 0.0003(12)
C17 0.0514(14) 0.0382(13) 0.0648(16) 0.0061(12) 0.0062(12) -0.0097(11)
C18 0.0597(15) 0.0366(13) 0.0585(15) 0.0003(11) 0.0127(12) -0.0117(11)
C19 0.0666(16) 0.0355(13) 0.0813(19) 0.0049(13) 0.0167(14) 0.0011(11)
C20 0.0561(15) 0.0457(14) 0.0606(16) 0.0072(12) 0.0073(13) 0.0026(11)
C21 0.0765(19) 0.0713(18) 0.0683(19) -0.0011(15) 0.0146(15) -0.0290(14)
C22 0.0654(17) 0.098(2) 0.0685(19) -0.0011(17) 0.0181(14) -0.0177(16)
C23 0.0549(16) 0.0657(17) 0.0640(17) -0.0009(14) 0.0000(13) 0.0042(13)
C24 0.0547(16) 0.0791(19) 0.081(2) -0.0092(16) 0.0029(15) -0.0134(14)
C25 0.0453(14) 0.0775(19) 0.083(2) -0.0032(16) 0.0134(13) -0.0075(13)
C26 0.0663(18) 0.084(2) 0.078(2) -0.0151(17) 0.0012(15) 0.0081(15)
C27 0.162(4) 0.135(3) 0.087(3) -0.022(2) 0.036(3) -0.002(3)
C28 0.121(3) 0.090(3) 0.142(3) -0.027(2) -0.008(2) 0.023(2)
C29 0.089(2) 0.190(4) 0.136(3) -0.095(3) -0.021(2) 0.005(2)
C30 0.290(9) 0.297(10) 0.295(10) 0.144(8) 0.126(8) 0.070(8)
C31 0.434(15) 0.243(11) 0.361(13) 0.035(9) 0.158(12) -0.077(11)

loop_
_atom_type_symbol
_atom_type_description
_atom_type_scat_dispersion_real
_atom_type_scat_dispersion_imag
_atom_type_scat_source
C C 0.0033 0.0016 'International Tables Vol C Tables 4.2.6.8 and 6.1.1.4'
H H 0.0000 0.0000 'International Tables Vol C Tables 4.2.6.8 and 6.1.1.4'
N N 0.0061 0.0033 'International Tables Vol C Tables 4.2.6.8 and 6.1.1.4'
O O 0.0106 0.0060 'International Tables Vol C Tables 4.2.6.8 and 6.1.1.4'
S S 0.1246 0.1234 'International Tables Vol C Tables 4.2.6.8 and 6.1.1.4'

loop_
_geom_angle_atom_site_label_1
_geom_angle_atom_site_label_2
_geom_angle_atom_site_label_3
_geom_angle
_geom_angle_site_symmetry_1
O5 S1 O4 118.25(10) .
O5 S1 C18 108.83(10) .
O4 S1 C18 109.30(11) .
O5 S1 C19 109.15(11) .
O4 S1 C19 107.58(11) .
C18 S1 C19 102.59(11) .
O1 N1 C1 116.44(18) .
O1 N1 C5 116.66(18) .
C1 N1 C5 123.18(17) .
C10 O2 C3 118.63(17) .
N1 C1 C2 108.30(18) .
N1 C1 C6 107.97(19) .
C2 C1 C6 109.2(2) .
N1 C1 C7 110.03(19) .
C2 C1 C7 111.9(2) .
C6 C1 C7 109.3(2) .
C3 C2 C1 114.35(19) .
O2 C3 C4 109.41(18) .
O2 C3 C2 105.32(17) .
C4 C3 C2 110.22(18) .
C3 C4 C5 113.99(18) .
N1 C5 C9 107.21(19) .
N1 C5 C4 108.68(17) .
C9 C5 C4 109.6(2) .
N1 C5 C8 110.7(2) .
C9 C5 C8 109.1(2) .
C4 C5 C8 111.51(19) .
O3A C10 O3 52.8(12) .
O3A C10 O2 106.2(9) .
O3 C10 O2 122.8(2) .
O3A C10 C11 117.5(8) .
O3 C10 C11 123.9(2) .
O2 C10 C11 113.0(2) .
C12 C11 C16 118.7(2) .
C12 C11 C10 122.7(2) .
C16 C11 C10 118.5(2) .
C13 C12 C11 120.8(2) .
C12 C13 C14 120.9(2) .
C15 C14 C13 117.9(2) .
C15 C14 C17 119.8(2) .
C13 C14 C17 122.3(2) .
C14 C15 C16 121.1(2) .
C15 C16 C11 120.5(2) .
C18 C17 C14 127.1(2) .
C17 C18 S1 121.42(18) .
C20 C19 S1 111.64(16) .
C25 C20 C21 116.8(2) .
C25 C20 C19 121.5(2) .
C21 C20 C19 121.4(2) .
C22 C21 C20 121.2(2) .
C21 C22 C23 122.9(3) .
C22 C23 C24 115.5(2) .
C22 C23 C26 121.9(2) .
C24 C23 C26 122.6(2) .
C25 C24 C23 122.0(2) .
C24 C25 C20 121.6(2) .
C29 C26 C28 110.3(3) .
C29 C26 C23 112.3(2) .
C28 C26 C23 107.8(2) .
C29 C26 C27 108.1(3) .
C28 C26 C27 107.2(3) .
C23 C26 C27 111.0(3) .
C32A C31 C32 38.9(12) .
C32A C31 C30 138.2(12) .
C32 C31 C30 112.9(16) .
C32A C32A C31 128(2) 2_786

loop_
_geom_bond_atom_site_label_1
_geom_bond_atom_site_label_2
_geom_bond_distance
_geom_bond_site_symmetry_2
S1 O5 1.4327(16) .
S1 O4 1.4360(16) .
S1 C18 1.754(2) .
S1 C19 1.783(3) .
N1 O1 1.272(2) .
N1 C1 1.487(3) .
N1 C5 1.489(3) .
O2 C10 1.320(3) .
O2 C3 1.460(2) .
O3 C10 1.217(3) .
O3A C10 1.216(9) .
C1 C2 1.523(3) .
C1 C6 1.527(3) .
C1 C7 1.537(3) .
C2 C3 1.498(3) .
C3 C4 1.497(3) .
C4 C5 1.527(3) .
C5 C9 1.524(3) .
C5 C8 1.535(3) .
C10 C11 1.488(3) .
C11 C12 1.373(3) .
C11 C16 1.378(3) .
C12 C13 1.371(3) .
C13 C14 1.389(3) .
C14 C15 1.376(3) .
C14 C17 1.467(3) .
C15 C16 1.378(3) .
C17 C18 1.298(3) .
C19 C20 1.494(3) .
C20 C25 1.375(3) .
C20 C21 1.378(3) .
C21 C22 1.369(3) .
C22 C23 1.374(3) .
C23 C24 1.390(3) .
C23 C26 1.526(4) .
C24 C25 1.372(3) .
C26 C29 1.509(4) .
C26 C28 1.516(4) .
C26 C27 1.540(4) .
C30 C31 1.420(11) .
C31 C32A 1.353(9) .
C31 C32 1.361(10) .
C32A C32A 1.25(3) 2_786
